data_2214094
loop_
_publ_author_name
'Harrison, William T. A.'
'Ashok, M. A.'
'Yathirajan, H. S.'
'Narayana Achar, B.'

_publ_section_title
;
 Dioxopromethazinium picrate
;
_journal_coeditor_code BT2393
_journal_issue 7
_journal_name_full 'Acta Crystallographica Section E'
_journal_page_first o3277
_journal_page_last o3277
_journal_paper_doi 10.1107/S1600536807029194
_journal_volume 63
_journal_year 2007
_chemical_formula_iupac 'C17 H21 N2 O2 S +, C6 H2 N3 O7 -'
_chemical_formula_moiety 'C17 H21 N2 O2 S +, C6 H2 N3 O7 -'
_chemical_formula_sum 'C23 H23 N5 O9 S'
_chemical_formula_weight 545.52
_chemical_name_common 'Dioxopromethazinium picrate'
_chemical_name_systematic
;
[1-(9,9-dioxo-10H-phenothiazin-10-yl)-2-propyl]dimethylammonium
2,4,6-trinitrophenolate
;
_space_group_IT_number 2
_symmetry_cell_setting triclinic
_symmetry_space_group_name_Hall '-P 1'
_symmetry_space_group_name_H-M 'P -1'
_atom_sites_solution_hydrogens geom
_atom_sites_solution_primary direct
_atom_sites_solution_secondary difmap
_audit_creation_method SHELXL-97
_cell_angle_alpha 108.3020(10)
_cell_angle_beta 90.7510(10)
_cell_angle_gamma 95.5360(10)
_cell_formula_units_Z 6
_cell_length_a 11.1260(7)
_cell_length_b 17.6054(10)
_cell_length_c 20.2297(12)
_cell_measurement_reflns_used 5649
_cell_measurement_temperature 295(2)
_cell_measurement_theta_max 25.62
_cell_measurement_theta_min 4.40
_cell_volume 3740.6(4)
_computing_cell_refinement 'SAINT (Bruker, 1999)'
_computing_data_collection 'SMART (Bruker, 1999)'
_computing_data_reduction SAINT
_computing_molecular_graphics 'ORTEP-3 (Farrugia, 1997)'
_computing_publication_material SHELXL97
_computing_structure_refinement 'SHELXL97 (Sheldrick, 1997)'
_computing_structure_solution 'SHELXS97 (Sheldrick, 1997)'
_diffrn_ambient_temperature 295(2)
_diffrn_measured_fraction_theta_full 0.959
_diffrn_measured_fraction_theta_max 0.959
_diffrn_measurement_device_type 'Bruker SMART1000 CCD'
_diffrn_measurement_method \w
_diffrn_radiation_monochromator graphite
_diffrn_radiation_source 'fine-focus sealed tube'
_diffrn_radiation_type MoK\a
_diffrn_radiation_wavelength 0.71073
_diffrn_reflns_av_R_equivalents 0.0306
_diffrn_reflns_av_sigmaI/netI 0.0664
_diffrn_reflns_limit_h_max 13
_diffrn_reflns_limit_h_min -13
_diffrn_reflns_limit_k_max 21
_diffrn_reflns_limit_k_min -21
_diffrn_reflns_limit_l_max 24
_diffrn_reflns_limit_l_min -21
_diffrn_reflns_number 23750
_diffrn_reflns_theta_full 26.00
_diffrn_reflns_theta_max 26.00
_diffrn_reflns_theta_min 4.54
_diffrn_standards_decay_% 0
_exptl_absorpt_coefficient_mu 0.193
_exptl_absorpt_correction_T_max 0.937
_exptl_absorpt_correction_T_min 0.906
_exptl_absorpt_correction_type multi-scan
_exptl_absorpt_process_details '(SADABS; Bruker, 1999)'
_exptl_crystal_colour 'dark orange'
_exptl_crystal_density_diffrn 1.453
_exptl_crystal_density_method 'not measured'
_exptl_crystal_description chunk
_exptl_crystal_F_000 1704
_exptl_crystal_size_max 0.52
_exptl_crystal_size_mid 0.37
_exptl_crystal_size_min 0.34
_refine_diff_density_max 0.500
_refine_diff_density_min -0.318
_refine_ls_extinction_method none
_refine_ls_goodness_of_fit_ref 0.928
_refine_ls_hydrogen_treatment constr
_refine_ls_matrix_type full
_refine_ls_number_parameters 1036
_refine_ls_number_reflns 14116
_refine_ls_number_restraints 0
_refine_ls_restrained_S_all 0.928
_refine_ls_R_factor_all 0.1110
_refine_ls_R_factor_gt 0.0539
_refine_ls_shift/su_max 0.001
_refine_ls_shift/su_mean 0.000
_refine_ls_structure_factor_coef Fsqd
_refine_ls_weighting_details 'calc w=1/[\s^2^(Fo^2^)+(0.0814P)^2^] where P=(Fo^2^+2Fc^2^)/3'
_refine_ls_weighting_scheme calc
_refine_ls_wR_factor_gt 0.1316
_refine_ls_wR_factor_ref 0.1539
_reflns_number_gt 7577
_reflns_number_total 14116
_reflns_threshold_expression I>2\s(I)
_cod_data_source_file bt2393.cif
_cod_data_source_block I
_cod_database_code 2214094
_cod_database_fobs_code 2214094

loop_
_symmetry_equiv_pos_as_xyz
'x, y, z'
'-x, -y, -z'

loop_
_atom_site_type_symbol
_atom_site_label
_atom_site_fract_x
_atom_site_fract_y
_atom_site_fract_z
_atom_site_U_iso_or_equiv
_atom_site_adp_type
_atom_site_calc_flag
_atom_site_refinement_flags
_atom_site_occupancy
C C1 0.7130(3) 0.16108(16) 0.39410(15) 0.0468(7) Uani d . 1
C C2 0.7426(3) 0.08233(18) 0.37471(18) 0.0590(9) Uani d . 1
H H2 0.7437 0.0554 0.4075 0.071 Uiso calc R 1
C C3 0.7699(3) 0.04485(19) 0.30797(19) 0.0679(10) Uani d . 1
H H3 0.7888 -0.0080 0.2945 0.081 Uiso calc R 1
C C4 0.7691(3) 0.08650(18) 0.26010(17) 0.0583(8) Uani d . 1
H H4 0.7871 0.0606 0.2143 0.070 Uiso calc R 1
C C5 0.7425(3) 0.16429(17) 0.27817(15) 0.0487(7) Uani d . 1
H H5 0.7439 0.1908 0.2450 0.058 Uiso calc R 1
C C6 0.7134(3) 0.20423(15) 0.34645(14) 0.0421(7) Uani d . 1
C C7 0.7256(3) 0.33560(15) 0.43631(14) 0.0411(7) Uani d . 1
C C8 0.7628(3) 0.41766(17) 0.45155(16) 0.0516(8) Uani d . 1
H H8 0.7588 0.4416 0.4167 0.062 Uiso calc R 1
C C9 0.8049(3) 0.46300(18) 0.51715(17) 0.0586(9) Uani d . 1
H H9 0.8298 0.5174 0.5260 0.070 Uiso calc R 1
C C10 0.8117(3) 0.43008(19) 0.57098(16) 0.0593(9) Uani d . 1
H H10 0.8424 0.4616 0.6151 0.071 Uiso calc R 1
C C11 0.7725(3) 0.35067(18) 0.55815(15) 0.0516(8) Uani d . 1
H H11 0.7762 0.3277 0.5936 0.062 Uiso calc R 1
C C12 0.7272(3) 0.30418(16) 0.49203(14) 0.0436(7) Uani d . 1
C C13 0.6387(3) 0.32103(17) 0.31951(15) 0.0501(8) Uani d . 1
H H13A 0.6327 0.2829 0.2727 0.060 Uiso calc R 1
H H13B 0.6884 0.3692 0.3190 0.060 Uiso calc R 1
C C14 0.5114(3) 0.34192(17) 0.34426(15) 0.0484(7) Uani d . 1
H H14 0.5194 0.3718 0.3942 0.058 Uiso calc R 1
C C15 0.4254(3) 0.2665(2) 0.33462(19) 0.0722(10) Uani d . 1
H H15A 0.3459 0.2812 0.3468 0.108 Uiso calc R 1
H H15B 0.4527 0.2377 0.3641 0.108 Uiso calc R 1
H H15C 0.4234 0.2330 0.2868 0.108 Uiso calc R 1
C C16 0.4303(4) 0.3566(2) 0.23319(16) 0.0731(10) Uani d . 1
H H16A 0.4089 0.3964 0.2132 0.110 Uiso calc R 1
H H16B 0.3624 0.3168 0.2282 0.110 Uiso calc R 1
H H16C 0.4973 0.3312 0.2096 0.110 Uiso calc R 1
C C17 0.3624(4) 0.4374(2) 0.3453(2) 0.0851(12) Uani d . 1
H H17A 0.3392 0.4750 0.3232 0.128 Uiso calc R 1
H H17B 0.3878 0.4655 0.3930 0.128 Uiso calc R 1
H H17C 0.2948 0.3985 0.3436 0.128 Uiso calc R 1
N N1 0.6923(2) 0.28597(13) 0.36823(11) 0.0447(6) Uani d . 1
N N2 0.4645(2) 0.39541(14) 0.30798(12) 0.0511(6) Uani d . 1
H H2A 0.5257 0.4345 0.3103 0.061 Uiso calc R 1
S S1 0.66292(8) 0.20591(4) 0.47708(4) 0.0517(2) Uani d . 1
O O1 0.7128(2) 0.17294(13) 0.52667(11) 0.0734(7) Uani d . 1
O O2 0.5333(2) 0.20397(13) 0.47275(12) 0.0676(6) Uani d . 1
C C21 0.2859(3) 0.57290(17) 0.18495(15) 0.0480(7) Uani d . 1
C C22 0.3149(3) 0.61617(19) 0.25421(16) 0.0570(8) Uani d . 1
H H22 0.2882 0.5957 0.2892 0.068 Uiso calc R 1
C C23 0.3829(3) 0.6890(2) 0.27096(18) 0.0671(10) Uani d . 1
H H23 0.4040 0.7181 0.3173 0.081 Uiso calc R 1
C C24 0.4202(3) 0.7190(2) 0.21807(18) 0.0633(9) Uani d . 1
H H24 0.4634 0.7697 0.2296 0.076 Uiso calc R 1
C C25 0.3949(3) 0.67596(18) 0.14931(17) 0.0566(8) Uani d . 1
H H25 0.4225 0.6971 0.1149 0.068 Uiso calc R 1
C C26 0.3278(3) 0.60029(17) 0.13051(15) 0.0477(7) Uani d . 1
C C27 0.2907(3) 0.46875(17) 0.04208(15) 0.0508(8) Uani d . 1
C C28 0.3265(4) 0.4204(2) -0.02207(18) 0.0695(10) Uani d . 1
H H28 0.3586 0.4441 -0.0540 0.083 Uiso calc R 1
C C29 0.3145(4) 0.3376(2) -0.0383(2) 0.0842(12) Uani d . 1
H H29 0.3373 0.3063 -0.0816 0.101 Uiso calc R 1
C C30 0.2697(4) 0.3004(2) 0.0082(2) 0.0777(11) Uani d . 1
H H30 0.2635 0.2446 -0.0032 0.093 Uiso calc R 1
C C31 0.2345(3) 0.34628(19) 0.07092(19) 0.0649(9) Uani d . 1
H H31 0.2046 0.3218 0.1028 0.078 Uiso calc R 1
C C32 0.2427(3) 0.42927(17) 0.08769(15) 0.0503(8) Uani d . 1
C C33 0.2992(3) 0.59358(18) 0.00695(15) 0.0568(9) Uani d . 1
H H33A 0.2891 0.5536 -0.0389 0.068 Uiso calc R 1
H H33B 0.3743 0.6274 0.0089 0.068 Uiso calc R 1
C C34 0.1934(3) 0.64479(17) 0.01944(15) 0.0482(8) Uani d . 1
H H34 0.2042 0.6821 0.0671 0.058 Uiso calc R 1
C C35 0.0728(3) 0.5959(2) 0.01381(18) 0.0701(10) Uani d . 1
H H35A 0.0096 0.6306 0.0199 0.105 Uiso calc R 1
H H35B 0.0698 0.5702 0.0492 0.105 Uiso calc R 1
H H35C 0.0622 0.5558 -0.0313 0.105 Uiso calc R 1
C C36 0.1703(4) 0.6479(2) -0.10397(18) 0.0906(14) Uani d . 1
H H36A 0.1795 0.6835 -0.1315 0.136 Uiso calc R 1
H H36B 0.0886 0.6229 -0.1096 0.136 Uiso calc R 1
H H36C 0.2247 0.6073 -0.1190 0.136 Uiso calc R 1
C C37 0.1202(4) 0.7619(2) -0.0050(2) 0.0889(13) Uani d . 1
H H37A 0.1440 0.7935 0.0422 0.133 Uiso calc R 1
H H37B 0.0372 0.7400 -0.0072 0.133 Uiso calc R 1
H H37C 0.1292 0.7953 -0.0345 0.133 Uiso calc R 1
N N21 0.3040(3) 0.55325(14) 0.06097(12) 0.0538(7) Uani d . 1
N N22 0.1985(2) 0.69456(15) -0.02915(13) 0.0574(7) Uani d . 1
H H22A 0.2760 0.7177 -0.0262 0.069 Uiso calc R 1
S S21 0.18308(7) 0.48703(5) 0.16372(4) 0.0502(2) Uani d . 1
O O21 0.06833(19) 0.50805(12) 0.14654(10) 0.0576(6) Uani d . 1
O O22 0.1869(2) 0.44888(13) 0.21664(11) 0.0671(6) Uani d . 1
C C41 -0.0722(3) -0.21677(16) 0.75063(14) 0.0457(7) Uani d . 1
C C42 -0.0417(3) -0.29501(18) 0.73408(17) 0.0545(8) Uani d . 1
H H42 -0.0375 -0.3191 0.7688 0.065 Uiso calc R 1
C C43 -0.0178(3) -0.33687(18) 0.66718(18) 0.0596(9) Uani d . 1
H H43 0.0022 -0.3894 0.6560 0.072 Uiso calc R 1
C C44 -0.0240(3) -0.29984(18) 0.61638(17) 0.0586(8) Uani d . 1
H H44 -0.0094 -0.3284 0.5706 0.070 Uiso calc R 1
C C45 -0.0515(3) -0.22153(18) 0.63219(15) 0.0535(8) Uani d . 1
H H45 -0.0543 -0.1980 0.5970 0.064 Uiso calc R 1
C C46 -0.0750(3) -0.17716(16) 0.70011(14) 0.0429(7) Uani d . 1
C C47 -0.0540(3) -0.04232(16) 0.78455(14) 0.0466(7) Uani d . 1
C C48 -0.0111(3) 0.03736(17) 0.79427(16) 0.0558(8) Uani d . 1
H H48 -0.0165 0.0583 0.7576 0.067 Uiso calc R 1
C C49 0.0396(3) 0.08571(19) 0.85799(18) 0.0659(9) Uani d . 1
H H49 0.0671 0.1390 0.8636 0.079 Uiso calc R 1
C C50 0.0502(3) 0.0568(2) 0.91348(17) 0.0656(9) Uani d . 1
H H50 0.0868 0.0897 0.9557 0.079 Uiso calc R 1
C C51 0.0061(3) -0.02137(19) 0.90543(16) 0.0568(8) Uani d . 1
H H51 0.0128 -0.0418 0.9424 0.068 Uiso calc R 1
C C52 -0.0483(3) -0.06976(17) 0.84251(14) 0.0478(7) Uani d . 1
C C53 -0.1352(3) -0.06260(17) 0.66486(14) 0.0566(9) Uani d . 1
H H53A -0.1562 -0.1062 0.6219 0.068 Uiso calc R 1
H H53B -0.0685 -0.0277 0.6563 0.068 Uiso calc R 1
C C54 -0.2438(3) -0.01496(17) 0.68650(15) 0.0513(8) Uani d . 1
H H54 -0.2216 0.0270 0.7311 0.062 Uiso calc R 1
C C55 -0.3557(4) -0.0651(2) 0.6966(2) 0.0807(12) Uani d . 1
H H55A -0.4220 -0.0327 0.7062 0.121 Uiso calc R 1
H H55B -0.3413 -0.0846 0.7350 0.121 Uiso calc R 1
H H55C -0.3751 -0.1099 0.6550 0.121 Uiso calc R 1
C C57 -0.3509(4) 0.0887(2) 0.6574(2) 0.0792(11) Uani d . 1
H H57A -0.3240 0.1237 0.7031 0.119 Uiso calc R 1
H H57B -0.4303 0.0630 0.6594 0.119 Uiso calc R 1
H H57C -0.3533 0.1195 0.6259 0.119 Uiso calc R 1
C C56 -0.3025(4) -0.0285(2) 0.56120(16) 0.0774(11) Uani d . 1
H H56A -0.2393 -0.0620 0.5437 0.116 Uiso calc R 1
H H56B -0.3163 0.0026 0.5310 0.116 Uiso calc R 1
H H56C -0.3753 -0.0617 0.5629 0.116 Uiso calc R 1
N N41 -0.0976(2) -0.09558(13) 0.71895(11) 0.0501(6) Uani d . 1
N N42 -0.2660(2) 0.02647(14) 0.63255(12) 0.0533(7) Uani d . 1
H H42A -0.1938 0.0535 0.6287 0.064 Uiso calc R 1
O O41 -0.2448(2) -0.16545(14) 0.83084(12) 0.0713(7) Uani d . 1
O O42 -0.0643(2) -0.19653(13) 0.88425(11) 0.0752(7) Uani d . 1
S S41 -0.11557(8) -0.16563(5) 0.83371(4) 0.0525(2) Uani d . 1
C C61 0.6430(3) 0.58926(19) 0.34143(18) 0.0582(9) Uani d . 1
C C62 0.6458(3) 0.6590(2) 0.40116(18) 0.0602(9) Uani d . 1
C C63 0.6699(3) 0.73566(19) 0.40111(19) 0.0632(9) Uani d . 1
H H63 0.6708 0.7784 0.4423 0.076 Uiso calc R 1
C C64 0.6931(3) 0.74922(18) 0.33866(19) 0.0598(9) Uani d . 1
C C65 0.6935(3) 0.6872(2) 0.27744(18) 0.0614(9) Uani d . 1
H H65 0.7114 0.6971 0.2359 0.074 Uiso calc R 1
C C66 0.6669(3) 0.60951(18) 0.27892(17) 0.0585(9) Uani d . 1
N N61 0.6298(4) 0.6472(2) 0.4700(2) 0.0875(10) Uani d . 1
N N62 0.7210(4) 0.83140(19) 0.3371(2) 0.0935(12) Uani d . 1
N N63 0.6672(4) 0.5462(2) 0.2137(2) 0.0939(11) Uani d . 1
O O61 0.6298(2) 0.51927(14) 0.34498(15) 0.0871(8) Uani d . 1
O O62 0.7018(4) 0.6852(3) 0.51697(17) 0.1345(14) Uani d . 1
O O63 0.5463(4) 0.6005(3) 0.4747(2) 0.1379(14) Uani d . 1
O O64 0.7145(4) 0.88604(18) 0.3912(2) 0.1491(16) Uani d . 1
O O65 0.7505(4) 0.84116(18) 0.2821(2) 0.1320(14) Uani d . 1
O O66 0.7349(5) 0.55476(19) 0.16933(16) 0.1410(16) Uani d . 1
O O67 0.6010(4) 0.4845(2) 0.2039(2) 0.181(2) Uani d . 1
C C71 0.4771(3) 0.83901(18) 0.02212(18) 0.0579(9) Uani d . 1
C C72 0.5249(4) 0.9013(2) 0.08413(19) 0.0737(11) Uani d . 1
C C73 0.6046(3) 0.9657(2) 0.0854(2) 0.0726(11) Uani d . 1
H H73 0.6338 1.0033 0.1275 0.087 Uiso calc R 1
C C74 0.6407(3) 0.97356(18) 0.0232(2) 0.0578(9) Uani d . 1
C C75 0.5958(3) 0.9205(2) -0.03893(19) 0.0627(9) Uani d . 1
H H75 0.6203 0.9277 -0.0805 0.075 Uiso calc R 1
C C76 0.5136(3) 0.85573(18) -0.03995(18) 0.0590(9) Uani d . 1
N N71 0.4847(6) 0.8968(3) 0.1521(2) 0.1290(19) Uani d . 1
N N72 0.7236(3) 1.04294(18) 0.0237(2) 0.0737(9) Uani d . 1
N N73 0.4600(3) 0.8069(2) -0.10755(19) 0.0821(10) Uani d . 1
O O71 0.4102(2) 0.77931(14) 0.02629(13) 0.0755(7) Uani d . 1
O O72 0.3758(6) 0.8843(3) 0.1589(2) 0.1701(18) Uani d . 1
O O73 0.5493(5) 0.9015(4) 0.1958(3) 0.234(3) Uani d . 1
O O74 0.7523(2) 1.09445(16) 0.08022(17) 0.0905(8) Uani d . 1
O O75 0.7605(3) 1.04652(17) -0.03091(19) 0.1129(11) Uani d . 1
O O76 0.4750(3) 0.83105(18) -0.15751(15) 0.0948(9) Uani d . 1
O O77 0.3995(3) 0.74367(19) -0.11302(15) 0.1299(14) Uani d . 1
C C81 -0.0353(3) 0.19452(18) 0.67000(16) 0.0523(8) Uani d . 1
C C82 -0.0071(3) 0.20372(18) 0.60389(16) 0.0526(8) Uani d . 1
C C83 0.0301(3) 0.2763(2) 0.59475(18) 0.0588(9) Uani d . 1
H H83 0.0488 0.2789 0.5508 0.071 Uiso calc R 1
C C84 0.0393(3) 0.34501(19) 0.6512(2) 0.0567(8) Uani d . 1
C C85 0.0179(3) 0.34209(19) 0.71783(19) 0.0593(9) Uani d . 1
H H85 0.0276 0.3886 0.7561 0.071 Uiso calc R 1
C C86 -0.0176(3) 0.26935(18) 0.72560(16) 0.0533(8) Uani d . 1
N N81 -0.0155(3) 0.13259(19) 0.54153(15) 0.0693(8) Uani d . 1
N N82 0.0758(3) 0.4215(2) 0.6404(2) 0.0768(9) Uani d . 1
N N83 -0.0385(4) 0.26582(18) 0.79560(16) 0.0723(8) Uani d . 1
O O81 -0.0666(2) 0.12896(13) 0.68027(11) 0.0704(7) Uani d . 1
O O82 -0.0810(3) 0.07272(16) 0.54032(13) 0.0868(8) Uani d . 1
O O83 0.0459(3) 0.13650(18) 0.49275(14) 0.1125(11) Uani d . 1
O O84 0.0980(3) 0.42246(17) 0.58133(18) 0.0973(10) Uani d . 1
O O85 0.0811(3) 0.48207(18) 0.6914(2) 0.1073(10) Uani d . 1
O O86 -0.1345(3) 0.2366(2) 0.80790(16) 0.1183(12) Uani d . 1
O O87 0.0443(4) 0.2892(2) 0.83836(16) 0.1223(12) Uani d . 1

loop_
_atom_site_aniso_label
_atom_site_aniso_U_11
_atom_site_aniso_U_22
_atom_site_aniso_U_33
_atom_site_aniso_U_12
_atom_site_aniso_U_13
_atom_site_aniso_U_23
C1 0.0517(19) 0.0394(16) 0.0530(18) 0.0059(14) 0.0009(15) 0.0194(13)
C2 0.073(2) 0.0417(18) 0.069(2) 0.0098(16) 0.0000(19) 0.0268(16)
C3 0.082(3) 0.0382(18) 0.081(3) 0.0119(17) 0.002(2) 0.0136(17)
C4 0.064(2) 0.0463(18) 0.0566(19) 0.0096(16) -0.0024(17) 0.0035(15)
C5 0.058(2) 0.0455(17) 0.0429(17) 0.0070(14) -0.0011(15) 0.0140(13)
C6 0.0437(18) 0.0375(15) 0.0465(17) 0.0041(13) -0.0036(14) 0.0158(12)
C7 0.0444(18) 0.0368(15) 0.0437(16) 0.0073(13) 0.0014(13) 0.0140(12)
C8 0.062(2) 0.0420(17) 0.0535(19) 0.0056(15) 0.0008(16) 0.0183(14)
C9 0.062(2) 0.0401(17) 0.066(2) 0.0023(15) 0.0015(18) 0.0078(15)
C10 0.061(2) 0.057(2) 0.0501(19) 0.0082(16) -0.0091(16) 0.0025(15)
C11 0.058(2) 0.057(2) 0.0404(17) 0.0152(16) -0.0011(15) 0.0140(14)
C12 0.0472(18) 0.0420(16) 0.0443(17) 0.0101(13) 0.0018(14) 0.0159(13)
C13 0.068(2) 0.0410(16) 0.0471(17) 0.0129(15) 0.0020(16) 0.0202(13)
C14 0.053(2) 0.0462(17) 0.0469(17) 0.0009(14) -0.0051(15) 0.0176(13)
C15 0.077(3) 0.066(2) 0.077(2) -0.0153(19) -0.007(2) 0.0357(19)
C16 0.088(3) 0.076(2) 0.057(2) 0.013(2) -0.016(2) 0.0231(18)
C17 0.076(3) 0.085(3) 0.090(3) 0.037(2) 0.003(2) 0.015(2)
N1 0.0611(17) 0.0373(13) 0.0390(13) 0.0116(11) -0.0032(12) 0.0151(10)
N2 0.0532(17) 0.0444(14) 0.0538(15) 0.0051(12) -0.0005(13) 0.0134(11)
S1 0.0643(6) 0.0475(4) 0.0502(5) 0.0050(4) 0.0043(4) 0.0255(3)
O1 0.109(2) 0.0646(14) 0.0606(14) 0.0111(13) 0.0001(13) 0.0394(11)
O2 0.0584(16) 0.0695(15) 0.0771(16) -0.0025(12) 0.0131(12) 0.0286(12)
C21 0.052(2) 0.0485(17) 0.0458(18) 0.0070(14) -0.0038(15) 0.0175(14)
C22 0.066(2) 0.062(2) 0.0456(18) 0.0052(17) -0.0038(16) 0.0214(15)
C23 0.073(3) 0.069(2) 0.053(2) 0.0044(19) -0.0180(19) 0.0118(17)
C24 0.065(2) 0.0517(19) 0.069(2) -0.0041(16) -0.0165(19) 0.0172(17)
C25 0.055(2) 0.0563(19) 0.061(2) -0.0023(16) -0.0055(17) 0.0252(16)
C26 0.051(2) 0.0462(17) 0.0484(18) 0.0060(14) -0.0038(15) 0.0180(14)
C27 0.060(2) 0.0461(18) 0.0473(18) 0.0074(15) -0.0031(15) 0.0153(14)
C28 0.091(3) 0.058(2) 0.062(2) 0.0146(19) 0.012(2) 0.0193(17)
C29 0.109(3) 0.060(2) 0.077(3) 0.023(2) 0.016(2) 0.007(2)
C30 0.093(3) 0.044(2) 0.095(3) 0.0099(19) 0.002(2) 0.019(2)
C31 0.073(3) 0.051(2) 0.075(2) 0.0069(17) -0.003(2) 0.0262(18)
C32 0.055(2) 0.0472(18) 0.0536(18) 0.0047(14) -0.0056(15) 0.0235(14)
C33 0.081(3) 0.0495(18) 0.0422(17) 0.0005(17) 0.0039(16) 0.0189(14)
C34 0.061(2) 0.0468(17) 0.0394(16) -0.0069(15) -0.0056(15) 0.0209(13)
C35 0.072(2) 0.076(2) 0.071(2) -0.0233(19) -0.0120(19) 0.0450(19)
C36 0.114(3) 0.108(3) 0.055(2) -0.030(3) -0.020(2) 0.046(2)
C37 0.080(3) 0.070(3) 0.130(4) 0.000(2) -0.019(3) 0.056(2)
N21 0.079(2) 0.0455(14) 0.0405(14) 0.0057(13) 0.0011(13) 0.0190(11)
N22 0.0583(18) 0.0539(16) 0.0657(17) -0.0170(13) -0.0145(14) 0.0343(13)
S21 0.0550(5) 0.0535(5) 0.0485(4) 0.0019(4) -0.0035(4) 0.0265(4)
O21 0.0491(13) 0.0687(14) 0.0584(13) 0.0066(11) -0.0031(11) 0.0251(11)
O22 0.0801(17) 0.0737(15) 0.0613(14) 0.0015(12) -0.0024(12) 0.0433(12)
C41 0.0469(19) 0.0424(16) 0.0507(17) -0.0005(13) -0.0008(14) 0.0203(13)
C42 0.056(2) 0.0477(18) 0.067(2) -0.0013(15) -0.0045(17) 0.0313(16)
C43 0.062(2) 0.0373(17) 0.078(2) 0.0072(15) -0.0016(19) 0.0155(16)
C44 0.067(2) 0.0429(18) 0.060(2) 0.0075(16) 0.0021(17) 0.0077(15)
C45 0.067(2) 0.0495(18) 0.0457(18) 0.0058(15) 0.0021(16) 0.0170(14)
C46 0.0479(18) 0.0404(16) 0.0420(16) 0.0062(13) -0.0004(14) 0.0146(12)
C47 0.057(2) 0.0408(16) 0.0431(17) 0.0123(14) 0.0004(15) 0.0131(13)
C48 0.074(2) 0.0455(18) 0.0508(19) 0.0102(16) -0.0023(17) 0.0182(14)
C49 0.080(3) 0.0454(19) 0.069(2) 0.0023(17) -0.007(2) 0.0148(16)
C50 0.074(3) 0.058(2) 0.055(2) 0.0054(18) -0.0108(18) 0.0047(16)
C51 0.064(2) 0.061(2) 0.0453(18) 0.0088(17) -0.0016(16) 0.0166(15)
C52 0.053(2) 0.0487(17) 0.0422(17) 0.0053(14) 0.0011(15) 0.0154(13)
C53 0.089(3) 0.0444(17) 0.0399(16) 0.0173(17) -0.0016(17) 0.0151(13)
C54 0.070(2) 0.0423(16) 0.0456(17) 0.0032(15) -0.0062(16) 0.0211(13)
C55 0.089(3) 0.070(2) 0.096(3) -0.010(2) -0.010(2) 0.050(2)
C57 0.102(3) 0.069(2) 0.085(3) 0.034(2) 0.011(2) 0.042(2)
C56 0.110(3) 0.071(2) 0.051(2) 0.005(2) -0.020(2) 0.0210(17)
N41 0.0775(19) 0.0364(13) 0.0380(13) 0.0125(12) -0.0026(13) 0.0123(10)
N42 0.0702(19) 0.0469(14) 0.0484(15) 0.0051(13) -0.0057(13) 0.0237(11)
O41 0.0548(16) 0.0872(17) 0.0643(15) -0.0023(12) 0.0114(12) 0.0158(12)
O42 0.105(2) 0.0736(15) 0.0565(14) -0.0113(14) -0.0137(13) 0.0408(12)
S41 0.0591(6) 0.0576(5) 0.0441(4) -0.0031(4) 0.0000(4) 0.0235(4)
C61 0.046(2) 0.050(2) 0.081(2) 0.0016(15) -0.0074(17) 0.0267(18)
C62 0.056(2) 0.060(2) 0.066(2) 0.0084(17) 0.0027(18) 0.0221(17)
C63 0.065(2) 0.050(2) 0.069(2) 0.0147(16) -0.0043(19) 0.0082(16)
C64 0.062(2) 0.0385(17) 0.077(2) 0.0024(15) -0.0150(19) 0.0172(16)
C65 0.063(2) 0.063(2) 0.061(2) 0.0020(17) -0.0114(18) 0.0256(17)
C66 0.059(2) 0.0430(18) 0.063(2) 0.0036(15) -0.0118(17) 0.0028(15)
N61 0.084(3) 0.099(3) 0.089(3) 0.020(2) 0.019(2) 0.040(2)
N62 0.118(3) 0.047(2) 0.116(3) 0.0026(18) -0.034(3) 0.030(2)
N63 0.124(3) 0.067(2) 0.070(2) -0.003(2) -0.003(2) -0.0022(19)
O61 0.0807(19) 0.0502(15) 0.134(2) -0.0066(12) -0.0196(16) 0.0396(14)
O62 0.121(3) 0.206(4) 0.074(2) 0.012(3) -0.007(2) 0.042(2)
O63 0.146(3) 0.156(3) 0.132(3) -0.014(3) 0.026(3) 0.081(3)
O64 0.249(5) 0.0439(17) 0.140(3) 0.007(2) -0.027(3) 0.0128(19)
O65 0.198(4) 0.076(2) 0.139(3) 0.000(2) -0.018(3) 0.064(2)
O66 0.261(5) 0.093(2) 0.0544(18) -0.009(3) 0.011(3) 0.0113(16)
O67 0.194(4) 0.105(3) 0.159(4) -0.065(3) 0.038(3) -0.058(2)
C71 0.051(2) 0.0456(18) 0.075(2) -0.0034(15) -0.0093(18) 0.0197(16)
C72 0.088(3) 0.068(2) 0.068(2) -0.020(2) -0.017(2) 0.0343(19)
C73 0.074(3) 0.064(2) 0.078(3) -0.0170(19) -0.023(2) 0.0273(19)
C74 0.042(2) 0.0443(18) 0.083(3) -0.0036(14) 0.0001(18) 0.0168(17)
C75 0.052(2) 0.062(2) 0.074(2) 0.0077(17) 0.0225(18) 0.0193(18)
C76 0.049(2) 0.0468(18) 0.070(2) 0.0006(15) 0.0109(17) 0.0036(16)
N71 0.148(5) 0.139(4) 0.100(3) -0.083(3) -0.053(3) 0.070(3)
N72 0.0494(19) 0.0568(19) 0.112(3) 0.0005(15) 0.009(2) 0.024(2)
N73 0.078(2) 0.073(2) 0.072(2) -0.0094(18) 0.0265(19) -0.0050(18)
O71 0.0753(17) 0.0637(15) 0.0886(17) -0.0247(13) -0.0163(14) 0.0358(13)
O72 0.199(5) 0.198(4) 0.102(3) -0.043(4) 0.024(3) 0.050(3)
O73 0.198(5) 0.375(8) 0.163(4) -0.135(5) -0.091(4) 0.188(5)
O74 0.0780(19) 0.0571(16) 0.123(2) -0.0190(14) -0.0126(17) 0.0186(16)
O75 0.115(3) 0.084(2) 0.128(3) -0.0222(18) 0.055(2) 0.0253(19)
O76 0.093(2) 0.103(2) 0.0749(19) 0.0047(17) 0.0108(17) 0.0105(17)
O77 0.154(3) 0.095(2) 0.087(2) -0.064(2) 0.041(2) -0.0260(16)
C81 0.057(2) 0.0524(19) 0.0570(19) 0.0049(15) 0.0021(16) 0.0304(16)
C82 0.059(2) 0.0562(19) 0.0524(19) 0.0104(16) 0.0042(16) 0.0298(15)
C83 0.054(2) 0.067(2) 0.071(2) 0.0110(17) 0.0065(17) 0.0433(19)
C84 0.045(2) 0.052(2) 0.088(3) 0.0068(15) 0.0052(18) 0.0419(19)
C85 0.053(2) 0.0499(19) 0.077(2) 0.0112(15) 0.0043(18) 0.0214(16)
C86 0.055(2) 0.0531(19) 0.057(2) 0.0068(15) 0.0094(16) 0.0249(15)
N81 0.098(3) 0.069(2) 0.0515(18) 0.0211(18) 0.0121(17) 0.0308(16)
N82 0.056(2) 0.065(2) 0.129(3) 0.0117(16) 0.005(2) 0.057(2)
N83 0.089(3) 0.069(2) 0.060(2) 0.0040(18) 0.007(2) 0.0241(16)
O81 0.0988(19) 0.0550(14) 0.0641(14) -0.0094(12) -0.0022(13) 0.0340(11)
O82 0.126(2) 0.0588(16) 0.0737(17) 0.0043(16) 0.0128(16) 0.0196(13)
O83 0.182(3) 0.104(2) 0.0631(17) 0.027(2) 0.051(2) 0.0382(16)
O84 0.088(2) 0.100(2) 0.137(3) -0.0060(16) 0.0032(18) 0.089(2)
O85 0.111(3) 0.0535(17) 0.165(3) 0.0099(16) 0.018(2) 0.0456(19)
O86 0.103(3) 0.174(3) 0.085(2) -0.003(2) 0.0333(19) 0.056(2)
O87 0.143(3) 0.145(3) 0.075(2) -0.028(2) -0.022(2) 0.043(2)

loop_
_atom_type_symbol
_atom_type_description
_atom_type_scat_dispersion_real
_atom_type_scat_dispersion_imag
_atom_type_scat_source
C C 0.0033 0.0016 'International Tables Vol C Tables 4.2.6.8 and 6.1.1.4'
H H 0.0000 0.0000 'International Tables Vol C Tables 4.2.6.8 and 6.1.1.4'
N N 0.0061 0.0033 'International Tables Vol C Tables 4.2.6.8 and 6.1.1.4'
O O 0.0106 0.0060 'International Tables Vol C Tables 4.2.6.8 and 6.1.1.4'
S S 0.1246 0.1234 'International Tables Vol C Tables 4.2.6.8 and 6.1.1.4'

loop_
_geom_angle_atom_site_label_1
_geom_angle_atom_site_label_2
_geom_angle_atom_site_label_3
_geom_angle
C2 C1 C6 121.5(3)
C2 C1 S1 120.2(2)
C6 C1 S1 118.1(2)
C3 C2 C1 120.0(3)
C3 C2 H2 120.0
C1 C2 H2 120.0
C2 C3 C4 119.0(3)
C2 C3 H3 120.5
C4 C3 H3 120.5
C5 C4 C3 122.0(3)
C5 C4 H4 119.0
C3 C4 H4 119.0
C4 C5 C6 120.2(3)
C4 C5 H5 119.9
C6 C5 H5 119.9
C5 C6 C1 117.2(2)
C5 C6 N1 121.9(2)
C1 C6 N1 120.8(2)
C8 C7 N1 121.9(2)
C8 C7 C12 116.9(2)
N1 C7 C12 121.2(2)
C9 C8 C7 120.6(3)
C9 C8 H8 119.7
C7 C8 H8 119.7
C8 C9 C10 121.8(3)
C8 C9 H9 119.1
C10 C9 H9 119.1
C11 C10 C9 119.0(3)
C11 C10 H10 120.5
C9 C10 H10 120.5
C10 C11 C12 119.9(3)
C10 C11 H11 120.0
C12 C11 H11 120.0
C11 C12 C7 121.7(3)
C11 C12 S1 120.4(2)
C7 C12 S1 117.8(2)
N1 C13 C14 107.6(2)
N1 C13 H13A 110.2
C14 C13 H13A 110.2
N1 C13 H13B 110.2
C14 C13 H13B 110.2
H13A C13 H13B 108.5
N2 C14 C15 112.0(2)
N2 C14 C13 110.1(2)
C15 C14 C13 111.4(3)
N2 C14 H14 107.7
C15 C14 H14 107.7
C13 C14 H14 107.7
C14 C15 H15A 109.5
C14 C15 H15B 109.5
H15A C15 H15B 109.5
C14 C15 H15C 109.5
H15A C15 H15C 109.5
H15B C15 H15C 109.5
N2 C16 H16A 109.5
N2 C16 H16B 109.5
H16A C16 H16B 109.5
N2 C16 H16C 109.5
H16A C16 H16C 109.5
H16B C16 H16C 109.5
N2 C17 H17A 109.5
N2 C17 H17B 109.5
H17A C17 H17B 109.5
N2 C17 H17C 109.5
H17A C17 H17C 109.5
H17B C17 H17C 109.5
C7 N1 C6 120.5(2)
C7 N1 C13 118.9(2)
C6 N1 C13 120.6(2)
C16 N2 C14 115.3(2)
C16 N2 C17 110.3(3)
C14 N2 C17 111.5(3)
C16 N2 H2A 106.4
C14 N2 H2A 106.4
C17 N2 H2A 106.4
O1 S1 O2 116.79(15)
O1 S1 C12 110.09(14)
O2 S1 C12 109.04(13)
O1 S1 C1 111.00(14)
O2 S1 C1 108.80(14)
C12 S1 C1 99.75(13)
C22 C21 C26 121.9(3)
C22 C21 S21 119.9(2)
C26 C21 S21 117.9(2)
C23 C22 C21 119.8(3)
C23 C22 H22 120.1
C21 C22 H22 120.1
C22 C23 C24 119.2(3)
C22 C23 H23 120.4
C24 C23 H23 120.4
C25 C24 C23 121.7(3)
C25 C24 H24 119.2
C23 C24 H24 119.2
C24 C25 C26 120.4(3)
C24 C25 H25 119.8
C26 C25 H25 119.8
N21 C26 C25 122.1(3)
N21 C26 C21 121.0(3)
C25 C26 C21 116.9(3)
C28 C27 C32 116.9(3)
C28 C27 N21 121.9(3)
C32 C27 N21 121.2(3)
C29 C28 C27 120.3(3)
C29 C28 H28 119.8
C27 C28 H28 119.8
C30 C29 C28 121.6(3)
C30 C29 H29 119.2
C28 C29 H29 119.2
C31 C30 C29 119.0(3)
C31 C30 H30 120.5
C29 C30 H30 120.5
C30 C31 C32 120.5(3)
C30 C31 H31 119.8
C32 C31 H31 119.8
C31 C32 C27 121.6(3)
C31 C32 S21 120.4(2)
C27 C32 S21 117.8(2)
N21 C33 C34 109.3(2)
N21 C33 H33A 109.8
C34 C33 H33A 109.8
N21 C33 H33B 109.8
C34 C33 H33B 109.8
H33A C33 H33B 108.3
C35 C34 N22 112.1(2)
C35 C34 C33 113.0(3)
N22 C34 C33 109.3(2)
C35 C34 H34 107.4
N22 C34 H34 107.4
C33 C34 H34 107.4
C34 C35 H35A 109.5
C34 C35 H35B 109.5
H35A C35 H35B 109.5
C34 C35 H35C 109.5
H35A C35 H35C 109.5
H35B C35 H35C 109.5
N22 C36 H36A 109.5
N22 C36 H36B 109.5
H36A C36 H36B 109.5
N22 C36 H36C 109.5
H36A C36 H36C 109.5
H36B C36 H36C 109.5
N22 C37 H37A 109.5
N22 C37 H37B 109.5
H37A C37 H37B 109.5
N22 C37 H37C 109.5
H37A C37 H37C 109.5
H37B C37 H37C 109.5
C26 N21 C27 120.5(2)
C26 N21 C33 119.0(2)
C27 N21 C33 120.4(2)
C36 N22 C37 110.9(3)
C36 N22 C34 114.8(2)
C37 N22 C34 110.6(3)
C36 N22 H22A 106.7
C37 N22 H22A 106.7
C34 N22 H22A 106.7
O21 S21 O22 117.23(14)
O21 S21 C32 108.60(13)
O22 S21 C32 110.69(14)
O21 S21 C21 108.20(13)
O22 S21 C21 110.51(13)
C32 S21 C21 100.24(15)
C42 C41 C46 121.5(3)
C42 C41 S41 121.1(2)
C46 C41 S41 117.3(2)
C43 C42 C41 120.5(3)
C43 C42 H42 119.8
C41 C42 H42 119.8
C42 C43 C44 118.9(3)
C42 C43 H43 120.6
C44 C43 H43 120.6
C45 C44 C43 121.4(3)
C45 C44 H44 119.3
C43 C44 H44 119.3
C44 C45 C46 120.9(3)
C44 C45 H45 119.5
C46 C45 H45 119.5
C45 C46 C41 116.8(3)
C45 C46 N41 122.5(2)
C41 C46 N41 120.7(2)
C48 C47 C52 117.4(3)
C48 C47 N41 122.3(3)
C52 C47 N41 120.3(2)
C49 C48 C47 120.5(3)
C49 C48 H48 119.8
C47 C48 H48 119.8
C50 C49 C48 121.5(3)
C50 C49 H49 119.2
C48 C49 H49 119.2
C51 C50 C49 119.0(3)
C51 C50 H50 120.5
C49 C50 H50 120.5
C50 C51 C52 120.1(3)
C50 C51 H51 119.9
C52 C51 H51 119.9
C51 C52 C47 121.4(3)
C51 C52 S41 120.6(2)
C47 C52 S41 117.9(2)
N41 C53 C54 111.2(2)
N41 C53 H53A 109.4
C54 C53 H53A 109.4
N41 C53 H53B 109.4
C54 C53 H53B 109.4
H53A C53 H53B 108.0
C55 C54 N42 112.0(3)
C55 C54 C53 113.8(3)
N42 C54 C53 107.7(2)
C55 C54 H54 107.7
N42 C54 H54 107.7
C53 C54 H54 107.7
C54 C55 H55A 109.5
C54 C55 H55B 109.5
H55A C55 H55B 109.5
C54 C55 H55C 109.5
H55A C55 H55C 109.5
H55B C55 H55C 109.5
N42 C57 H57A 109.5
N42 C57 H57B 109.5
H57A C57 H57B 109.5
N42 C57 H57C 109.5
H57A C57 H57C 109.5
H57B C57 H57C 109.5
N42 C56 H56A 109.5
N42 C56 H56B 109.5
H56A C56 H56B 109.5
N42 C56 H56C 109.5
H56A C56 H56C 109.5
H56B C56 H56C 109.5
C47 N41 C46 119.3(2)
C47 N41 C53 119.1(2)
C46 N41 C53 119.4(2)
C57 N42 C56 111.6(3)
C57 N42 C54 111.3(2)
C56 N42 C54 115.2(2)
C57 N42 H42A 106.0
C56 N42 H42A 106.0
C54 N42 H42A 106.0
O42 S41 O41 117.31(15)
O42 S41 C52 110.86(14)
O41 S41 C52 109.02(15)
O42 S41 C41 110.42(15)
O41 S41 C41 107.95(14)
C52 S41 C41 99.83(14)
O61 C61 C62 122.9(3)
O61 C61 C66 125.0(3)
C62 C61 C66 111.9(3)
C63 C62 C61 125.3(3)
C63 C62 N61 116.6(3)
C61 C62 N61 117.9(3)
C62 C63 C64 118.6(3)
C62 C63 H63 120.7
C64 C63 H63 120.7
C65 C64 C63 121.8(3)
C65 C64 N62 118.3(4)
C63 C64 N62 119.9(3)
C64 C65 C66 118.3(3)
C64 C65 H65 120.8
C66 C65 H65 120.8
C65 C66 N63 116.7(3)
C65 C66 C61 124.0(3)
N63 C66 C61 119.3(3)
O63 N61 O62 125.3(4)
O63 N61 C62 117.3(4)
O62 N61 C62 117.4(4)
O64 N62 O65 124.1(4)
O64 N62 C64 117.6(4)
O65 N62 C64 118.3(4)
O67 N63 O66 120.8(4)
O67 N63 C66 119.6(4)
O66 N63 C66 119.6(4)
O71 C71 C76 127.4(3)
O71 C71 C72 120.4(3)
C76 C71 C72 112.2(3)
C73 C72 C71 125.1(4)
C73 C72 N71 116.5(3)
C71 C72 N71 118.4(3)
C72 C73 C74 118.3(3)
C72 C73 H73 120.9
C74 C73 H73 120.9
C75 C74 C73 121.6(3)
C75 C74 N72 119.4(4)
C73 C74 N72 118.9(3)
C74 C75 C76 119.8(3)
C74 C75 H75 120.1
C76 C75 H75 120.1
C75 C76 C71 122.7(3)
C75 C76 N73 116.6(3)
C71 C76 N73 120.5(3)
O73 N71 O72 119.6(6)
O73 N71 C72 122.3(6)
O72 N71 C72 118.0(4)
O75 N72 O74 123.8(3)
O75 N72 C74 118.2(3)
O74 N72 C74 118.0(4)
O77 N73 O76 121.5(4)
O77 N73 C76 119.5(4)
O76 N73 C76 119.0(3)
O81 C81 C82 125.2(3)
O81 C81 C86 122.4(3)
C82 C81 C86 112.3(3)
C83 C82 C81 123.8(3)
C83 C82 N81 116.7(3)
C81 C82 N81 119.6(3)
C84 C83 C82 119.3(3)
C84 C83 H83 120.4
C82 C83 H83 120.4
C83 C84 C85 121.3(3)
C83 C84 N82 118.7(3)
C85 C84 N82 120.0(3)
C86 C85 C84 118.2(3)
C86 C85 H85 120.9
C84 C85 H85 120.9
C85 C86 C81 125.1(3)
C85 C86 N83 118.4(3)
C81 C86 N83 116.5(3)
O82 N81 O83 122.9(3)
O82 N81 C82 119.6(3)
O83 N81 C82 117.5(3)
O85 N82 O84 123.6(3)
O85 N82 C84 117.4(4)
O84 N82 C84 118.9(4)
O86 N83 O87 122.4(4)
O86 N83 C86 119.7(3)
O87 N83 C86 117.9(4)

loop_
_geom_bond_atom_site_label_1
_geom_bond_atom_site_label_2
_geom_bond_distance
C1 C2 1.391(4)
C1 C6 1.402(4)
C1 S1 1.740(3)
C2 C3 1.357(4)
C2 H2 0.9300
C3 C4 1.387(4)
C3 H3 0.9300
C4 C5 1.365(4)
C4 H4 0.9300
C5 C6 1.398(4)
C5 H5 0.9300
C6 N1 1.410(3)
C7 C8 1.398(4)
C7 N1 1.402(3)
C7 C12 1.404(4)
C8 C9 1.366(4)
C8 H8 0.9300
C9 C10 1.389(4)
C9 H9 0.9300
C10 C11 1.365(4)
C10 H10 0.9300
C11 C12 1.389(4)
C11 H11 0.9300
C12 S1 1.739(3)
C13 N1 1.465(3)
C13 C14 1.547(4)
C13 H13A 0.9700
C13 H13B 0.9700
C14 N2 1.489(3)
C14 C15 1.517(4)
C14 H14 0.9800
C15 H15A 0.9600
C15 H15B 0.9600
C15 H15C 0.9600
C16 N2 1.479(4)
C16 H16A 0.9600
C16 H16B 0.9600
C16 H16C 0.9600
C17 N2 1.496(4)
C17 H17A 0.9600
C17 H17B 0.9600
C17 H17C 0.9600
N2 H2A 0.9100
S1 O1 1.437(2)
S1 O2 1.440(2)
C21 C22 1.385(4)
C21 C26 1.402(4)
C21 S21 1.739(3)
C22 C23 1.366(4)
C22 H22 0.9300
C23 C24 1.385(5)
C23 H23 0.9300
C24 C25 1.369(4)
C24 H24 0.9300
C25 C26 1.400(4)
C25 H25 0.9300
C26 N21 1.397(4)
C27 C28 1.397(4)
C27 C32 1.401(4)
C27 N21 1.407(4)
C28 C29 1.383(5)
C28 H28 0.9300
C29 C30 1.377(5)
C29 H29 0.9300
C30 C31 1.359(5)
C30 H30 0.9300
C31 C32 1.386(4)
C31 H31 0.9300
C32 S21 1.736(3)
C33 N21 1.481(3)
C33 C34 1.527(4)
C33 H33A 0.9700
C33 H33B 0.9700
C34 C35 1.504(4)
C34 N22 1.507(3)
C34 H34 0.9800
C35 H35A 0.9600
C35 H35B 0.9600
C35 H35C 0.9600
C36 N22 1.490(4)
C36 H36A 0.9600
C36 H36B 0.9600
C36 H36C 0.9600
C37 N22 1.500(5)
C37 H37A 0.9600
C37 H37B 0.9600
C37 H37C 0.9600
N22 H22A 0.9100
S21 O21 1.431(2)
S21 O22 1.4335(19)
C41 C42 1.389(4)
C41 C46 1.408(4)
C41 S41 1.739(3)
C42 C43 1.366(4)
C42 H42 0.9300
C43 C44 1.383(4)
C43 H43 0.9300
C44 C45 1.380(4)
C44 H44 0.9300
C45 C46 1.393(4)
C45 H45 0.9300
C46 N41 1.414(3)
C47 C48 1.389(4)
C47 C52 1.404(4)
C47 N41 1.411(3)
C48 C49 1.379(4)
C48 H48 0.9300
C49 C50 1.379(4)
C49 H49 0.9300
C50 C51 1.374(4)
C50 H50 0.9300
C51 C52 1.382(4)
C51 H51 0.9300
C52 S41 1.734(3)
C53 N41 1.464(3)
C53 C54 1.528(4)
C53 H53A 0.9700
C53 H53B 0.9700
C54 C55 1.510(5)
C54 N42 1.520(3)
C54 H54 0.9800
C55 H55A 0.9600
C55 H55B 0.9600
C55 H55C 0.9600
C57 N42 1.487(4)
C57 H57A 0.9600
C57 H57B 0.9600
C57 H57C 0.9600
C56 N42 1.489(4)
C56 H56A 0.9600
C56 H56B 0.9600
C56 H56C 0.9600
N42 H42A 0.9100
O41 S41 1.438(2)
O42 S41 1.435(2)
C61 O61 1.251(4)
C61 C62 1.424(4)
C61 C66 1.439(5)
C62 C63 1.351(4)
C62 N61 1.482(5)
C63 C64 1.380(5)
C63 H63 0.9300
C64 C65 1.371(4)
C64 N62 1.461(4)
C65 C66 1.381(4)
C65 H65 0.9300
C66 N63 1.435(4)
N61 O63 1.205(4)
N61 O62 1.212(5)
N62 O64 1.218(4)
N62 O65 1.221(5)
N63 O67 1.212(5)
N63 O66 1.216(5)
C71 O71 1.254(4)
C71 C76 1.432(5)
C71 C72 1.437(5)
C72 C73 1.364(5)
C72 N71 1.475(6)
C73 C74 1.370(5)
C73 H73 0.9300
C74 C75 1.363(5)
C74 N72 1.455(4)
C75 C76 1.385(4)
C75 H75 0.9300
C76 N73 1.452(4)
N71 O73 1.108(5)
N71 O72 1.228(6)
N72 O75 1.202(4)
N72 O74 1.231(4)
N73 O77 1.216(4)
N73 O76 1.221(4)
C81 O81 1.254(3)
C81 C82 1.432(4)
C81 C86 1.433(4)
C82 C83 1.374(4)
C82 N81 1.466(4)
C83 C84 1.372(5)
C83 H83 0.9300
C84 C85 1.388(4)
C84 N82 1.452(4)
C85 C86 1.361(4)
C85 H85 0.9300
C86 N83 1.457(4)
N81 O82 1.216(4)
N81 O83 1.223(4)
N82 O85 1.223(4)
N82 O84 1.229(4)
N83 O86 1.203(4)
N83 O87 1.204(4)

loop_
_geom_hbond_atom_site_label_D
_geom_hbond_atom_site_label_H
_geom_hbond_atom_site_label_A
_geom_hbond_distance_DH
_geom_hbond_distance_HA
_geom_hbond_distance_DA
_geom_hbond_angle_DHA
N2 H2A O61 0.91 1.75 2.620(3) 160
N22 H22A O71 0.91 1.86 2.689(3) 151
N22 H22A O77 0.91 2.37 3.046(4) 131
N42 H42A O81 0.91 1.89 2.681(4) 144
N42 H42A O82 0.91 2.29 3.018(4) 137

loop_
_geom_torsion_atom_site_label_1
_geom_torsion_atom_site_label_2
_geom_torsion_atom_site_label_3
_geom_torsion_atom_site_label_4
_geom_torsion
C6 C1 C2 C3 -1.6(5)
S1 C1 C2 C3 173.4(3)
C1 C2 C3 C4 0.7(5)
C2 C3 C4 C5 0.5(5)
C3 C4 C5 C6 -0.9(5)
C4 C5 C6 C1 0.0(4)
C4 C5 C6 N1 176.2(3)
C2 C1 C6 C5 1.2(4)
S1 C1 C6 C5 -173.9(2)
C2 C1 C6 N1 -175.0(3)
S1 C1 C6 N1 9.8(4)
N1 C7 C8 C9 -174.1(3)
C12 C7 C8 C9 3.6(4)
C7 C8 C9 C10 -0.5(5)
C8 C9 C10 C11 -1.5(5)
C9 C10 C11 C12 0.2(5)
C10 C11 C12 C7 3.1(5)
C10 C11 C12 S1 -173.4(2)
C8 C7 C12 C11 -4.9(4)
N1 C7 C12 C11 172.8(3)
C8 C7 C12 S1 171.7(2)
N1 C7 C12 S1 -10.6(4)
N1 C13 C14 N2 166.2(2)
N1 C13 C14 C15 -69.0(3)
C8 C7 N1 C6 148.0(3)
C12 C7 N1 C6 -29.6(4)
C8 C7 N1 C13 -30.2(4)
C12 C7 N1 C13 152.2(3)
C5 C6 N1 C7 -146.1(3)
C1 C6 N1 C7 30.0(4)
C5 C6 N1 C13 32.1(4)
C1 C6 N1 C13 -151.8(3)
C14 C13 N1 C7 -69.4(3)
C14 C13 N1 C6 112.4(3)
C15 C14 N2 C16 -53.4(4)
C13 C14 N2 C16 71.1(3)
C15 C14 N2 C17 73.4(3)
C13 C14 N2 C17 -162.1(3)
C11 C12 S1 O1 -26.4(3)
C7 C12 S1 O1 156.9(2)
C11 C12 S1 O2 102.9(3)
C7 C12 S1 O2 -73.7(3)
C11 C12 S1 C1 -143.2(3)
C7 C12 S1 C1 40.2(3)
C2 C1 S1 O1 29.0(3)
C6 C1 S1 O1 -155.9(2)
C2 C1 S1 O2 -100.9(3)
C6 C1 S1 O2 74.3(3)
C2 C1 S1 C12 145.0(3)
C6 C1 S1 C12 -39.8(3)
C26 C21 C22 C23 2.2(5)
S21 C21 C22 C23 -171.4(3)
C21 C22 C23 C24 1.0(5)
C22 C23 C24 C25 -2.8(5)
C23 C24 C25 C26 1.3(5)
C24 C25 C26 N21 -177.5(3)
C24 C25 C26 C21 1.8(4)
C22 C21 C26 N21 175.8(3)
S21 C21 C26 N21 -10.5(4)
C22 C21 C26 C25 -3.6(4)
S21 C21 C26 C25 170.1(2)
C32 C27 C28 C29 -0.3(5)
N21 C27 C28 C29 178.6(3)
C27 C28 C29 C30 -1.3(6)
C28 C29 C30 C31 1.2(6)
C29 C30 C31 C32 0.5(6)
C30 C31 C32 C27 -2.1(5)
C30 C31 C32 S21 173.1(3)
C28 C27 C32 C31 1.9(5)
N21 C27 C32 C31 -177.0(3)
C28 C27 C32 S21 -173.4(2)
N21 C27 C32 S21 7.7(4)
N21 C33 C34 C35 -62.2(3)
N21 C33 C34 N22 172.3(2)
C25 C26 N21 C27 149.4(3)
C21 C26 N21 C27 -29.9(4)
C25 C26 N21 C33 -27.4(4)
C21 C26 N21 C33 153.2(3)
C28 C27 N21 C26 -147.3(3)
C32 C27 N21 C26 31.6(4)
C28 C27 N21 C33 29.5(5)
C32 C27 N21 C33 -151.6(3)
C34 C33 N21 C26 -64.4(4)
C34 C33 N21 C27 118.7(3)
C35 C34 N22 C36 -56.0(4)
C33 C34 N22 C36 70.1(3)
C35 C34 N22 C37 70.5(3)
C33 C34 N22 C37 -163.5(3)
C31 C32 S21 O21 -100.2(3)
C27 C32 S21 O21 75.2(3)
C31 C32 S21 O22 29.8(3)
C27 C32 S21 O22 -154.8(2)
C31 C32 S21 C21 146.4(3)
C27 C32 S21 C21 -38.1(3)
C22 C21 S21 O21 99.9(3)
C26 C21 S21 O21 -73.9(3)
C22 C21 S21 O22 -29.7(3)
C26 C21 S21 O22 156.5(2)
C22 C21 S21 C32 -146.5(3)
C26 C21 S21 C32 39.7(3)
C46 C41 C42 C43 -2.5(5)
S41 C41 C42 C43 174.4(2)
C41 C42 C43 C44 0.3(5)
C42 C43 C44 C45 1.2(5)
C43 C44 C45 C46 -0.5(5)
C44 C45 C46 C41 -1.5(4)
C44 C45 C46 N41 176.9(3)
C42 C41 C46 C45 3.0(4)
S41 C41 C46 C45 -173.9(2)
C42 C41 C46 N41 -175.4(3)
S41 C41 C46 N41 7.6(4)
C52 C47 C48 C49 2.7(5)
N41 C47 C48 C49 -174.9(3)
C47 C48 C49 C50 0.6(5)
C48 C49 C50 C51 -1.9(6)
C49 C50 C51 C52 -0.2(5)
C50 C51 C52 C47 3.6(5)
C50 C51 C52 S41 -174.6(3)
C48 C47 C52 C51 -4.8(5)
N41 C47 C52 C51 172.9(3)
C48 C47 C52 S41 173.4(2)
N41 C47 C52 S41 -8.9(4)
N41 C53 C54 C55 -62.9(3)
N41 C53 C54 N42 172.3(2)
C48 C47 N41 C46 143.6(3)
C52 C47 N41 C46 -34.0(4)
C48 C47 N41 C53 -19.8(4)
C52 C47 N41 C53 162.7(3)
C45 C46 N41 C47 -143.7(3)
C41 C46 N41 C47 34.7(4)
C45 C46 N41 C53 19.6(4)
C41 C46 N41 C53 -162.1(3)
C54 C53 N41 C47 -64.0(4)
C54 C53 N41 C46 132.7(3)
C55 C54 N42 C57 67.2(4)
C53 C54 N42 C57 -166.9(3)
C55 C54 N42 C56 -61.1(4)
C53 C54 N42 C56 64.8(4)
C51 C52 S41 O42 -24.3(3)
C47 C52 S41 O42 157.5(2)
C51 C52 S41 O41 106.3(3)
C47 C52 S41 O41 -71.9(3)
C51 C52 S41 C41 -140.7(3)
C47 C52 S41 C41 41.1(3)
C42 C41 S41 O42 26.1(3)
C46 C41 S41 O42 -157.0(2)
C42 C41 S41 O41 -103.4(3)
C46 C41 S41 O41 73.6(3)
C42 C41 S41 C52 142.8(3)
C46 C41 S41 C52 -40.2(3)
O61 C61 C62 C63 174.1(3)
C66 C61 C62 C63 -1.1(5)
O61 C61 C62 N61 -1.3(5)
C66 C61 C62 N61 -176.5(3)
C61 C62 C63 C64 0.5(5)
N61 C62 C63 C64 176.0(3)
C62 C63 C64 C65 -0.8(5)
C62 C63 C64 N62 -179.2(3)
C63 C64 C65 C66 1.7(5)
N62 C64 C65 C66 -179.9(3)
C64 C65 C66 N63 179.4(3)
C64 C65 C66 C61 -2.5(5)
O61 C61 C66 C65 -173.0(3)
C62 C61 C66 C65 2.1(5)
O61 C61 C66 N63 5.1(5)
C62 C61 C66 N63 -179.9(3)
C63 C62 N61 O63 135.5(4)
C61 C62 N61 O63 -48.7(5)
C63 C62 N61 O62 -44.5(5)
C61 C62 N61 O62 131.3(4)
C65 C64 N62 O64 176.5(4)
C63 C64 N62 O64 -5.0(6)
C65 C64 N62 O65 -4.2(5)
C63 C64 N62 O65 174.3(4)
C65 C66 N63 O67 -149.8(5)
C61 C66 N63 O67 32.0(6)
C65 C66 N63 O66 31.1(6)
C61 C66 N63 O66 -147.1(4)
O71 C71 C72 C73 175.3(4)
C76 C71 C72 C73 -5.6(5)
O71 C71 C72 N71 -5.4(6)
C76 C71 C72 N71 173.7(4)
C71 C72 C73 C74 1.6(6)
N71 C72 C73 C74 -177.7(4)
C72 C73 C74 C75 2.2(6)
C72 C73 C74 N72 178.6(3)
C73 C74 C75 C76 -1.4(5)
N72 C74 C75 C76 -177.8(3)
C74 C75 C76 C71 -3.3(5)
C74 C75 C76 N73 173.5(3)
O71 C71 C76 C75 -174.7(3)
C72 C71 C76 C75 6.3(5)
O71 C71 C76 N73 8.7(5)
C72 C71 C76 N73 -170.3(3)
C73 C72 N71 O73 -51.9(8)
C71 C72 N71 O73 128.8(6)
C73 C72 N71 O72 130.9(5)
C71 C72 N71 O72 -48.4(7)
C75 C74 N72 O75 -8.2(5)
C73 C74 N72 O75 175.4(4)
C75 C74 N72 O74 172.2(3)
C73 C74 N72 O74 -4.3(5)
C75 C76 N73 O77 170.6(4)
C71 C76 N73 O77 -12.6(5)
C75 C76 N73 O76 -10.7(5)
C71 C76 N73 O76 166.2(3)
O81 C81 C82 C83 -178.1(3)
C86 C81 C82 C83 -1.3(5)
O81 C81 C82 N81 0.7(5)
C86 C81 C82 N81 177.5(3)
C81 C82 C83 C84 -1.2(5)
N81 C82 C83 C84 179.9(3)
C82 C83 C84 C85 3.4(5)
C82 C83 C84 N82 -178.5(3)
C83 C84 C85 C86 -2.7(5)
N82 C84 C85 C86 179.1(3)
C84 C85 C86 C81 -0.1(5)
C84 C85 C86 N83 179.1(3)
O81 C81 C86 C85 178.9(3)
C82 C81 C86 C85 2.0(5)
O81 C81 C86 N83 -0.3(5)
C82 C81 C86 N83 -177.2(3)
C83 C82 N81 O82 -157.0(3)
C81 C82 N81 O82 24.0(5)
C83 C82 N81 O83 23.6(4)
C81 C82 N81 O83 -155.4(3)
C83 C84 N82 O85 178.6(3)
C85 C84 N82 O85 -3.2(5)
C83 C84 N82 O84 -0.5(5)
C85 C84 N82 O84 177.7(3)
C85 C86 N83 O86 124.7(4)
C81 C86 N83 O86 -56.1(5)
C85 C86 N83 O87 -58.8(5)
C81 C86 N83 O87 120.5(4)
